data_7160662
loop_
_publ_author_name
'Rahimi, Najmeh'
'Sehrish, Saba'
'Akompong, Samuel K.'
'Barnes, Bayler G.'
'Windorff, Cory J.'
'Talipov, Marat R.'
'Tello-Aburto, Rodolfo'

_publ_section_title
;
 Annulative endoperoxidation of tetronates.
;
_journal_issue 34
_journal_name_full 'Organic &amp; biomolecular chemistry'
_journal_page_first 7719
_journal_page_last 7723
_journal_paper_doi 10.1039/d5ob00663e
_journal_volume 23
_journal_year 2025
_chemical_formula_moiety 'C12 H16 O7'
_chemical_formula_sum 'C12 H16 O7'
_chemical_formula_weight 272.25
_chemical_name_systematic
'(+-)-methyl (3aR,6R,6aS,10aS)-3a-hydroxy-1-oxooctahydro-1H-benzo[d]furo[3,4-c][1,2]dioxine-6-carboxylate'
_space_group_crystal_system monoclinic
_space_group_IT_number 15
_space_group_name_Hall '-I 2ya'
_space_group_name_H-M_alt 'I 1 2/a 1'
_atom_sites_solution_hydrogens geom
_atom_sites_solution_primary dual
_audit_creation_date 2024-11-21
_audit_creation_method
;
Olex2 1.5
(compiled 2024.02.16 svn.r378c4104 for OlexSys, GUI svn.r6928)
;
_audit_update_record
;
2024-11-25 deposited with the CCDC.	2025-08-07 downloaded from the CCDC.
;
_cell_angle_alpha 90
_cell_angle_beta 100.9550(10)
_cell_angle_gamma 90
_cell_formula_units_Z 8
_cell_length_a 12.8697(2)
_cell_length_b 8.42300(10)
_cell_length_c 22.9132(3)
_cell_measurement_reflns_used 5169
_cell_measurement_temperature 100.00(10)
_cell_measurement_theta_max 76.0560
_cell_measurement_theta_min 3.9210
_cell_volume 2438.56(6)
_computing_cell_refinement 'CrysAlisPro 1.171.43.127a (Rigaku OD, 2024)'
_computing_data_collection 'CrysAlisPro 1.171.43.127a (Rigaku OD, 2024)'
_computing_data_reduction 'CrysAlisPro 1.171.43.127a (Rigaku OD, 2024)'
_computing_molecular_graphics 'Olex2 1.5 (Dolomanov et al., 2009)'
_computing_publication_material 'Olex2 1.5 (Dolomanov et al., 2009)'
_computing_structure_refinement 'SHELXL 2019/3 (Sheldrick, 2015)'
_computing_structure_solution 'SHELXT  (Sheldrick, 2015)'
_diffrn_ambient_environment N~2~
_diffrn_ambient_temperature 100.00(10)
_diffrn_detector 'Hybrid Pixel Array Detector'
_diffrn_detector_area_resol_mean 10.0000
_diffrn_detector_type HyPix
_diffrn_measured_fraction_theta_full 0.999
_diffrn_measured_fraction_theta_max 0.919
_diffrn_measurement_details
;
List of Runs (angles in degrees, time in seconds):

  # Type    Start    End  Width  t~exp~   \w     \q     \k     \f   Frames
#--------------------------------------------------------------------------
  1  \w    -87.00 -43.00   0.50    0.05    --  -91.75  77.00 150.00   88
  2  \w    -62.00 -21.00   0.50    0.05    --  -91.75  61.00 120.00   82
  3  \w    -46.00 -21.00   0.50    0.05    --  -91.75  45.00 120.00   50
  4  \w    -64.00 -26.00   0.50    0.05    --  -91.75  61.00  90.00   76
  5  \w    -46.00 -21.00   0.50    0.05    --  -91.75  45.00  60.00   50
  6  \w    -46.00 -21.00   0.50    0.05    --  -91.75  45.00  90.00   50
  7  \w    -45.00 -20.00   0.50    0.05    --  -91.75  45.00   0.00   50
  8  \w    -49.00 -19.00   0.50    0.05    --  -91.75  61.00 -30.00   60
  9  \w    -46.00 -21.00   0.50    0.05    --  -91.75  45.00 -30.00   50
 10  \w    -46.00 -20.00   0.50    0.05    --  -91.75  45.00-180.00   52
 11  \w    -71.00 -24.00   0.50    0.05    --  -91.75 125.00-180.00   94
 12  \w    -78.00 -43.00   0.50    0.05    --  -48.13  94.00 148.00   70
 13  \w    -74.00 -48.00   0.50    0.05    --  -91.75  94.00 148.00   52
 14  \w    -17.00   9.00   0.50    0.05    --  -48.13  94.00 148.00   52
 15  \w    -29.00  27.00   0.50    0.05    --  -48.13  19.00 -90.00  112
 16  \w    -40.00  23.00   0.50    0.05    --  -48.13  38.00-150.00  126
 17  \w     12.00  42.00   0.50    0.05    --   48.13 -94.00  37.00   60
 18  \w     57.00 106.00   0.50    0.05    --  106.80 -94.00  37.00   98
 19  \w   -154.00-100.00   0.50    0.05    --  -91.75 -94.00  37.00  108
 20  \w   -118.00 -75.00   0.50    0.05    --  -48.13-125.00-180.00   86
 21  \w     42.00  68.00   0.50    0.05    --  106.80 -61.00-180.00   52
 22  \w     49.00  75.00   0.50    0.05    --  106.80 -61.00-150.00   52
 23  \w     42.00  68.00   0.50    0.05    --  106.80 -61.00-120.00   52
 24  \w     38.00  67.00   0.50    0.05    --  106.80 -61.00 -90.00   58
 25  \w     40.00  65.00   0.50    0.05    --  106.80 -61.00  90.00   50
 26  \w    117.00 168.00   0.50    0.05    --  106.80  94.00 148.00  102
;
_diffrn_measurement_device 'four-circle diffractometer'
_diffrn_measurement_device_type 'XtaLAB Synergy, Dualflex, HyPix'
_diffrn_measurement_method '\w scans'
_diffrn_orient_matrix_type 'CrysAlisPro convention (1999,Acta A55,543-557)'
_diffrn_orient_matrix_UB_11 0.0259032000
_diffrn_orient_matrix_UB_12 -0.0082912000
_diffrn_orient_matrix_UB_13 0.0684058000
_diffrn_orient_matrix_UB_21 -0.0436040000
_diffrn_orient_matrix_UB_22 0.1693627000
_diffrn_orient_matrix_UB_23 0.0034452000
_diffrn_orient_matrix_UB_31 -0.1108566000
_diffrn_orient_matrix_UB_32 -0.0685444000
_diffrn_orient_matrix_UB_33 0.0003232000
_diffrn_radiation_monochromator mirror
_diffrn_radiation_probe x-ray
_diffrn_radiation_type 'Cu K\a'
_diffrn_radiation_wavelength 1.54184
_diffrn_reflns_av_R_equivalents 0.0269
_diffrn_reflns_av_unetI/netI 0.0237
_diffrn_reflns_Laue_measured_fraction_full 0.999
_diffrn_reflns_Laue_measured_fraction_max 0.919
_diffrn_reflns_limit_h_max 8
_diffrn_reflns_limit_h_min -16
_diffrn_reflns_limit_k_max 8
_diffrn_reflns_limit_k_min -10
_diffrn_reflns_limit_l_max 28
_diffrn_reflns_limit_l_min -27
_diffrn_reflns_number 7893
_diffrn_reflns_point_group_measured_fraction_full 0.999
_diffrn_reflns_point_group_measured_fraction_max 0.919
_diffrn_reflns_theta_full 67.684
_diffrn_reflns_theta_max 76.716
_diffrn_reflns_theta_min 3.930
_diffrn_source 'micro-focus sealed X-ray tube'
_diffrn_source_type 'PhotonJet (Cu) X-ray Source'
_exptl_absorpt_coefficient_mu 1.055
_exptl_absorpt_correction_T_max 1.00000
_exptl_absorpt_correction_T_min 0.67208
_exptl_absorpt_correction_type multi-scan
_exptl_absorpt_process_details
;
CrysAlisPro 1.171.43.127a (Rigaku Oxford Diffraction, 2024)
Empirical absorption correction using spherical harmonics,
implemented in SCALE3 ABSPACK scaling algorithm.
;
_exptl_crystal_colour 'clear colourless'
_exptl_crystal_colour_lustre clear
_exptl_crystal_colour_primary colourless
_exptl_crystal_density_diffrn 1.483
_exptl_crystal_description block
_exptl_crystal_F_000 1152
_exptl_crystal_preparation
'tetronate was dissolved in chloroform and stirred for six days at room temperature. Product ran through column for purifcation'
_exptl_crystal_recrystallization_method 'Vapour deposition'
_exptl_crystal_size_max 0.253
_exptl_crystal_size_mid 0.17
_exptl_crystal_size_min 0.115
_refine_diff_density_max 0.298
_refine_diff_density_min -0.187
_refine_diff_density_rms 0.040
_refine_ls_extinction_coef 0.00063(7)
_refine_ls_extinction_expression Fc^*^=kFc[1+0.001xFc^2^\l^3^/sin(2\q)]^-1/4^
_refine_ls_extinction_method 'SHELXL-2019/2 (Sheldrick 2019)'
_refine_ls_goodness_of_fit_ref 1.038
_refine_ls_hydrogen_treatment constr
_refine_ls_matrix_type full
_refine_ls_number_parameters 175
_refine_ls_number_reflns 2364
_refine_ls_number_restraints 0
_refine_ls_restrained_S_all 1.038
_refine_ls_R_factor_all 0.0342
_refine_ls_R_factor_gt 0.0303
_refine_ls_shift/su_max 0.001
_refine_ls_shift/su_mean 0.000
_refine_ls_structure_factor_coef Fsqd
_refine_ls_weighting_details 'w=1/[\s^2^(Fo^2^)+(0.0350P)^2^+1.9727P] where P=(Fo^2^+2Fc^2^)/3'
_refine_ls_weighting_scheme calc
_refine_ls_wR_factor_gt 0.0754
_refine_ls_wR_factor_ref 0.0781
_reflns_Friedel_coverage 0.000
_reflns_number_gt 2168
_reflns_number_total 2364
_reflns_threshold_expression 'I > 2\s(I)'
_cod_data_source_file d5ob00663e2.cif
_cod_data_source_block 20240904_nar6_1_auto
_cod_depositor_comments 'Adding full bibliography for 7160662--7160664.cif.'
_cod_database_code 7160662
_shelx_shelxl_version_number 2019/3
_chemical_oxdiff_formula 'C12 H16 O5'
_shelx_space_group_comment
;
The symmetry employed for this shelxl refinement is uniquely defined
by the following loop, which should always be used as a source of
symmetry information in preference to the above space-group names.
They are only intended as comments.
;
_shelx_estimated_absorpt_t_max 0.888
_shelx_estimated_absorpt_t_min 0.776
_olex2_refinement_description
;
1.a Ternary CH refined with riding coordinates:
 C13(H13), C1(H1)
1.b Secondary CH2 refined with riding coordinates:
 C12(H12A,H12B), C11(H11A,H11B), C5(H5A,H5B), C10(H10A,H10B), C9(H9A,H9B)
1.c Idealised Me refined as rotating group:
 C16(H16A,H16B,H16C)
1.d Idealised tetrahedral OH refined as rotating group:
 O18(H18)
;
_olex2_exptl_crystal_mounting_method 'in NVH oil on 200 micron nylon loop'
_olex2_submission_original_sample_id 20240904_NAR6_1
_olex2_submission_special_instructions 'No special instructions were received'
_oxdiff_exptl_absorpt_empirical_details
;
Empirical correction (ABSPACK) includes:
- Absorption correction using spherical harmonics
- Frame scaling
;
_oxdiff_exptl_absorpt_empirical_full_max 1.242
_oxdiff_exptl_absorpt_empirical_full_min 0.734

loop_
_space_group_symop_operation_xyz
'x, y, z'
'-x+1/2, y, -z'
'x+1/2, y+1/2, z+1/2'
'-x+1, y+1/2, -z+1/2'
'-x, -y, -z'
'x-1/2, -y, z'
'-x+1/2, -y+1/2, -z+1/2'
'x, -y+1/2, z+1/2'

loop_
_atom_site_label
_atom_site_type_symbol
_atom_site_fract_x
_atom_site_fract_y
_atom_site_fract_z
_atom_site_U_iso_or_equiv
_atom_site_adp_type
_atom_site_occupancy
_atom_site_site_symmetry_order
_atom_site_calc_flag
_atom_site_refinement_flags_posn
_atom_site_refinement_flags_adp
_atom_site_refinement_flags_occupancy
_atom_site_disorder_assembly
_atom_site_disorder_group
O3 O 0.59814(6) 0.71274(10) 0.71127(4) 0.0183(2) Uani 1 1 d . . . . .
O6 O 0.69223(6) 0.43559(10) 0.76856(4) 0.0186(2) Uani 1 1 d . . . . .
O19 O 0.83589(6) 0.42720(10) 0.72832(4) 0.0197(2) Uani 1 1 d . . . . .
O2 O 0.61582(6) 0.81087(10) 0.66128(4) 0.0193(2) Uani 1 1 d . . . . .
O18 O 0.47496(6) 0.54640(11) 0.65268(4) 0.0207(2) Uani 1 1 d . . . . .
H18 H 0.426518 0.562064 0.671952 0.031 Uiso 1 1 calc R U . . .
O15 O 0.85326(6) 0.89109(11) 0.61360(4) 0.0213(2) Uani 1 1 d . . . . .
O17 O 0.68701(7) 0.97650(11) 0.57946(4) 0.0256(2) Uani 1 1 d . . . . .
C13 C 0.71019(9) 0.59692(14) 0.62337(5) 0.0159(2) Uani 1 1 d . . . . .
H13 H 0.783560 0.560175 0.621957 0.019 Uiso 1 1 calc R U . . .
C7 C 0.74176(9) 0.44843(14) 0.72198(5) 0.0164(2) Uani 1 1 d . . . . .
C1 C 0.71793(9) 0.76334(14) 0.65099(5) 0.0169(3) Uani 1 1 d . . . . .
H1 H 0.769918 0.762513 0.689439 0.020 Uiso 1 1 calc R U . . .
C14 C 0.74846(9) 0.89026(15) 0.61039(5) 0.0190(3) Uani 1 1 d . . . . .
C12 C 0.64622(9) 0.59720(15) 0.55959(5) 0.0200(3) Uani 1 1 d . . . . .
H12A H 0.576045 0.645697 0.559274 0.024 Uiso 1 1 calc R U . . .
H12B H 0.683387 0.662575 0.534076 0.024 Uiso 1 1 calc R U . . .
C8 C 0.66323(9) 0.48304(14) 0.66450(5) 0.0157(3) Uani 1 1 d . . . . .
C11 C 0.63140(10) 0.42990(16) 0.53440(5) 0.0217(3) Uani 1 1 d . . . . .
H11A H 0.590620 0.434353 0.493192 0.026 Uiso 1 1 calc R U . . .
H11B H 0.701450 0.382824 0.533212 0.026 Uiso 1 1 calc R U . . .
C4 C 0.57170(9) 0.55378(14) 0.69061(5) 0.0169(3) Uani 1 1 d . . . . .
C5 C 0.57971(9) 0.46518(15) 0.74949(5) 0.0193(3) Uani 1 1 d . . . . .
H5A H 0.552123 0.530869 0.778979 0.023 Uiso 1 1 calc R U . . .
H5B H 0.539645 0.364247 0.743791 0.023 Uiso 1 1 calc R U . . .
C10 C 0.57332(9) 0.32570(15) 0.57190(5) 0.0203(3) Uani 1 1 d . . . . .
H10A H 0.564578 0.217565 0.554729 0.024 Uiso 1 1 calc R U . . .
H10B H 0.502104 0.370056 0.571955 0.024 Uiso 1 1 calc R U . . .
C9 C 0.63607(9) 0.31761(14) 0.63546(5) 0.0188(3) Uani 1 1 d . . . . .
H9A H 0.702768 0.259114 0.635385 0.023 Uiso 1 1 calc R U . . .
H9B H 0.594664 0.256665 0.660077 0.023 Uiso 1 1 calc R U . . .
C16 C 0.89238(11) 1.01272(17) 0.57802(6) 0.0266(3) Uani 1 1 d . . . . .
H16A H 0.867577 0.989937 0.535727 0.040 Uiso 1 1 calc R U . . .
H16B H 0.969929 1.013187 0.586895 0.040 Uiso 1 1 calc R U . . .
H16C H 0.865930 1.116831 0.587526 0.040 Uiso 1 1 calc R U . . .

loop_
_atom_site_aniso_label
_atom_site_aniso_U_11
_atom_site_aniso_U_22
_atom_site_aniso_U_33
_atom_site_aniso_U_23
_atom_site_aniso_U_13
_atom_site_aniso_U_12
O3 0.0184(4) 0.0206(4) 0.0169(4) 0.0009(3) 0.0062(3) -0.0001(3)
O6 0.0144(4) 0.0251(5) 0.0167(4) 0.0027(3) 0.0036(3) 0.0004(3)
O19 0.0137(4) 0.0241(5) 0.0209(4) 0.0026(3) 0.0026(3) 0.0024(3)
O2 0.0172(4) 0.0210(4) 0.0209(4) 0.0053(3) 0.0063(3) 0.0033(3)
O18 0.0104(4) 0.0312(5) 0.0204(4) -0.0017(4) 0.0026(3) 0.0003(3)
O15 0.0173(4) 0.0244(5) 0.0229(4) 0.0040(4) 0.0058(3) -0.0017(3)
O17 0.0222(5) 0.0256(5) 0.0282(5) 0.0085(4) 0.0026(4) 0.0022(4)
C13 0.0118(5) 0.0193(6) 0.0169(6) 0.0016(5) 0.0036(4) 0.0004(4)
C7 0.0162(6) 0.0158(5) 0.0175(6) 0.0006(4) 0.0041(4) -0.0004(4)
C1 0.0118(5) 0.0206(6) 0.0182(6) 0.0018(5) 0.0023(4) 0.0008(4)
C14 0.0181(6) 0.0197(6) 0.0186(6) -0.0013(5) 0.0022(5) -0.0010(5)
C12 0.0174(6) 0.0244(6) 0.0177(6) 0.0030(5) 0.0025(5) -0.0007(5)
C8 0.0114(5) 0.0192(6) 0.0163(6) 0.0001(5) 0.0026(4) 0.0002(4)
C11 0.0201(6) 0.0282(7) 0.0165(6) -0.0019(5) 0.0023(5) 0.0007(5)
C4 0.0117(5) 0.0211(6) 0.0179(6) -0.0007(5) 0.0027(4) -0.0008(4)
C5 0.0127(6) 0.0255(6) 0.0204(6) 0.0011(5) 0.0049(5) -0.0018(5)
C10 0.0192(6) 0.0208(6) 0.0202(6) -0.0031(5) 0.0019(5) -0.0006(5)
C9 0.0184(6) 0.0182(6) 0.0197(6) -0.0004(5) 0.0033(5) -0.0004(5)
C16 0.0256(7) 0.0269(7) 0.0297(7) 0.0042(6) 0.0110(5) -0.0064(5)

loop_
_atom_type_symbol
_atom_type_description
_atom_type_scat_dispersion_real
_atom_type_scat_dispersion_imag
_atom_type_scat_source
C C 0.0181 0.0091 'International Tables Vol C Tables 4.2.6.8 and 6.1.1.4'
H H 0.0000 0.0000 'International Tables Vol C Tables 4.2.6.8 and 6.1.1.4'
O O 0.0492 0.0322 'International Tables Vol C Tables 4.2.6.8 and 6.1.1.4'

loop_
_geom_angle_atom_site_label_1
_geom_angle_atom_site_label_2
_geom_angle_atom_site_label_3
_geom_angle
_geom_angle_site_symmetry_1
_geom_angle_site_symmetry_3
_geom_angle_publ_flag
C4 O3 O2 109.26(8) . . ?
C7 O6 C5 110.03(9) . . ?
C1 O2 O3 104.73(8) . . ?
C14 O15 C16 115.16(10) . . ?
C1 C13 C12 111.87(10) . . ?
C1 C13 C8 108.53(9) . . ?
C12 C13 C8 112.35(9) . . ?
O6 C7 C8 111.28(9) . . ?
O19 C7 O6 120.55(11) . . ?
O19 C7 C8 128.10(10) . . ?
O2 C1 C13 109.46(9) . . ?
O2 C1 C14 104.84(9) . . ?
C14 C1 C13 113.27(10) . . ?
O15 C14 C1 110.25(10) . . ?
O17 C14 O15 125.01(11) . . ?
O17 C14 C1 124.74(11) . . ?
C11 C12 C13 111.45(10) . . ?
C13 C8 C9 112.15(9) . . ?
C7 C8 C13 111.87(9) . . ?
C7 C8 C4 99.71(9) . . ?
C7 C8 C9 104.83(9) . . ?
C4 C8 C13 114.43(10) . . ?
C4 C8 C9 112.76(9) . . ?
C10 C11 C12 111.11(10) . . ?
O3 C4 C8 109.72(9) . . ?
O3 C4 C5 101.06(9) . . ?
O18 C4 O3 112.23(9) . . ?
O18 C4 C8 113.84(10) . . ?
O18 C4 C5 115.86(10) . . ?
C5 C4 C8 103.05(9) . . ?
O6 C5 C4 104.22(9) . . ?
C11 C10 C9 109.70(10) . . ?
C10 C9 C8 113.79(10) . . ?

loop_
_geom_bond_atom_site_label_1
_geom_bond_atom_site_label_2
_geom_bond_distance
_geom_bond_site_symmetry_2
_geom_bond_publ_flag
O3 O2 1.4648(11) . ?
O3 C4 1.4393(15) . ?
O6 C7 1.3476(14) . ?
O6 C5 1.4524(14) . ?
O19 C7 1.2057(14) . ?
O2 C1 1.4355(14) . ?
O18 C4 1.3776(14) . ?
O15 C14 1.3367(14) . ?
O15 C16 1.4572(15) . ?
O17 C14 1.2009(15) . ?
C13 C1 1.5335(17) . ?
C13 C12 1.5350(16) . ?
C13 C8 1.5461(16) . ?
C7 C8 1.5281(16) . ?
C1 C14 1.5171(16) . ?
C12 C11 1.5209(18) . ?
C8 C4 1.5389(15) . ?
C8 C9 1.5550(16) . ?
C11 C10 1.5203(17) . ?
C4 C5 1.5280(16) . ?
C10 C9 1.5267(16) . ?
